data_9004446
loop_
_publ_author_name
'Bermanec, V.'
'Holtstam, D.'
'Sturman, D.'
'Criddle, A. J.'
'Back, M. E.'
'Scavnicar, S.'

_publ_section_title
;
 Nezilovite, a new member of the magnetoplumbite group, and the crystal
 chemistry of mognetoplumbite and hibonite
;
_journal_name_full 'The Canadian Mineralogist'
_journal_page_first 1287
_journal_page_last 1297
_journal_volume 34
_journal_year 1996
_chemical_formula_sum 'Ba0.02 Fe9.37 Mg0.25 Mn1.8 O19 Pb0.98 Sb0.58'
_chemical_name_mineral Magnetoplumbite
_space_group_IT_number 194
_symmetry_space_group_name_Hall '-P 6c 2c'
_symmetry_space_group_name_H-M 'P 63/m m c'
_cell_angle_alpha 90
_cell_angle_beta 90
_cell_angle_gamma 120
_cell_length_a 5.902
_cell_length_b 5.902
_cell_length_c 23.185
_cell_formula_units_Z 2
_cell_volume 699.417
_database_code_amcsd 0005519
_exptl_crystal_density_diffrn 5.739
_cod_original_formula_sum '(Pb.98 Ba.02) Fe9.37 Mg.25 Mn1.8 Sb.58 O19'
_cod_database_code 9004446

loop_
_space_group_symop_operation_xyz
x,y,z
-x,-x+y,1/2+z
x,x-y,1/2-z
-x+y,-x,1/2-z
x-y,x,1/2+z
-y,-x,z
y,x,-z
y,-x+y,-z
-y,x-y,z
x-y,-y,1/2+z
-x+y,y,1/2-z
x,y,1/2-z
-x,-y,1/2+z
x,x-y,z
-x,-x+y,-z
x-y,x,-z
-x+y,-x,z
y,x,1/2+z
-y,-x,1/2-z
-y,x-y,1/2-z
y,-x+y,1/2+z
-x+y,y,z
x-y,-y,-z
-x,-y,-z

loop_
_atom_site_label
_atom_site_fract_x
_atom_site_fract_y
_atom_site_fract_z
_atom_site_occupancy
_atom_site_U_iso_or_equiv
Pb 0.66667 0.33333 0.25000 0.98000 0.09372
Ba 0.66667 0.33333 0.25000 0.02000 0.09372
FeM1 0.00000 0.00000 0.00000 0.75000 0.00380
MgM1 0.00000 0.00000 0.00000 0.25000 0.00380
FeM2 0.00000 0.00000 0.25870 0.50000 0.00760
MnM3 0.33333 0.66667 0.02620 0.45000 0.00887
FeM3 0.33333 0.66667 0.02620 0.55000 0.00887
SbM4 0.66667 0.33333 -0.18950 0.29000 0.00760
FeM4 0.66667 0.33333 -0.18950 0.71000 0.00760
MnM5 0.16675 0.33350 -0.10760 0.15000 0.00760
FeM5 0.16675 0.33350 -0.10760 0.85000 0.00760
O1 0.00000 0.00000 0.15230 1.00000 0.02026
O2 0.33333 0.66667 -0.05850 1.00000 0.01013
O3 0.37500 0.18750 0.75000 1.00000 0.01140
O4 0.15050 0.30100 0.05320 1.00000 0.00887
O5 0.50300 -0.50300 0.34900 1.00000 0.01140

loop_
_cod_related_entry_id
_cod_related_entry_database
_cod_related_entry_code
1 AMCSD 0005519
